data_7114126
loop_
_publ_author_name
'Turner, Boaz'
'Shterenberg, Alexander'
'Kapon, Moshe'
'Botoshansky, Mark'
'Suwinska, Kinga'
'Eichen, Yoav'

_publ_section_title
;
 Self-assembled calix[6]pyrrole capsules: solid-state encapsulation of
 different guests in preorganized calix[6]pyrrole capsules
;
_journal_issue 7
_journal_name_full 'Chemical Communications'
_journal_page_first 726
_journal_paper_doi 10.1039/b111281n
_journal_year 2002
_chemical_formula_sum 'C72 H68 N6 O'
_chemical_formula_weight 1033.32
_chemical_name_systematic
;
?
;
_space_group_IT_number 2
_symmetry_cell_setting triclinic
_symmetry_space_group_name_Hall '-P 1'
_symmetry_space_group_name_H-M 'P -1'
_atom_sites_solution_hydrogens mixed
_atom_sites_solution_primary direct
_atom_sites_solution_secondary difmap
_audit_creation_method SHELXL-97
_cell_angle_alpha 67.387(2)
_cell_angle_beta 76.910(2)
_cell_angle_gamma 84.882(1)
_cell_formula_units_Z 2
_cell_length_a 13.5970(5)
_cell_length_b 13.9330(5)
_cell_length_c 16.7330(8)
_cell_measurement_reflns_used 6307
_cell_measurement_temperature 293(2)
_cell_measurement_theta_max 21.726
_cell_measurement_theta_min 1.018
_cell_volume 2850.3(2)
_computing_cell_refinement 'Denzo and Scalepak (Otwinowski & Minor, 1997)'
_computing_data_collection 'Collect data collection software (NONIUS b.v., 1998)'
_computing_data_reduction 'Denzo and Scalepak (Otwinowski & Minor, 1997)'
_computing_molecular_graphics 'ORTEP-3 (Johnson & burnet, 1996)'
_computing_structure_refinement 'SHELXL-97 (Sheldrick, 1997)'
_computing_structure_solution 'SHELXS-97 (Sheldrick, 1990)'
_diffrn_ambient_temperature 293(2)
_diffrn_measured_fraction_theta_full 0.990
_diffrn_measured_fraction_theta_max 0.990
_diffrn_measurement_device_type KappaCCD
_diffrn_measurement_method
;
86 frames via \f rotation and 38 frames via \o rotation
(rotation angle 2\%) and 2*1200 s per frame
;
_diffrn_radiation_monochromator graphite
_diffrn_radiation_source 'fine-focus sealed tube'
_diffrn_radiation_type MoK\a
_diffrn_radiation_wavelength 0.71073
_diffrn_radiation_wavelength_id all
_diffrn_reflns_av_R_equivalents 0.050
_diffrn_reflns_av_sigmaI/netI 0.0974
_diffrn_reflns_limit_h_max 14
_diffrn_reflns_limit_h_min -14
_diffrn_reflns_limit_k_max 14
_diffrn_reflns_limit_k_min -14
_diffrn_reflns_limit_l_max 17
_diffrn_reflns_limit_l_min -17
_diffrn_reflns_number 11702
_diffrn_reflns_theta_full 21.75
_diffrn_reflns_theta_max 21.75
_diffrn_reflns_theta_min 2.68
_diffrn_standards_decay_% none
_exptl_absorpt_coefficient_mu 0.072
_exptl_absorpt_correction_type none
_exptl_crystal_colour colourless
_exptl_crystal_density_diffrn 1.204
_exptl_crystal_density_method 'not measured'
_exptl_crystal_description block
_exptl_crystal_F_000 1100
_exptl_crystal_size_max 0.20
_exptl_crystal_size_mid 0.20
_exptl_crystal_size_min 0.10
_refine_diff_density_max 0.384
_refine_diff_density_min -0.353
_refine_diff_density_rms 0.042
_refine_ls_extinction_coef 0.0031(11)
_refine_ls_extinction_expression Fc^*^=kFc[1+0.001xFc^2^\l^3^/sin(2\q)]^-1/4^
_refine_ls_extinction_method SHELXL
_refine_ls_goodness_of_fit_ref 1.042
_refine_ls_hydrogen_treatment mixed
_refine_ls_matrix_type full
_refine_ls_number_parameters 734
_refine_ls_number_reflns 6716
_refine_ls_number_restraints 0
_refine_ls_restrained_S_all 1.042
_refine_ls_R_factor_all 0.1176
_refine_ls_R_factor_gt 0.0656
_refine_ls_shift/su_max 0.001
_refine_ls_shift/su_mean 0.000
_refine_ls_structure_factor_coef Fsqd
_refine_ls_weighting_details 'calc w=1/[\s^2^(Fo^2^)+(0.0629P)^2^+1.0304P] where P=(Fo^2^+2Fc^2^)/3'
_refine_ls_weighting_scheme calc
_refine_ls_wR_factor_gt 0.1466
_refine_ls_wR_factor_ref 0.1660
_reflns_number_gt 4463
_reflns_number_total 6716
_reflns_threshold_expression I>2\s(I)
_cod_data_source_file b111281n.txt
_cod_data_source_block calix[6]pyrrole.water
_cod_depositor_comments
;
The following automatic conversions were performed:

'_symmetry_cell_setting' value 'Triclinic' changed to 'triclinic'
according to
/usr/data/users/saulius/automatic-downloads/retrospective/RSC/lib/dictionaries/cif_core.dic
dictionary named 'cif_core.dic' version 2.4.2 from
2011-04-26.

'_atom_site_refinement_flags' value 'r' changed to 'R'
according to
/usr/data/users/saulius/automatic-downloads/retrospective/RSC/lib/dictionaries/cif_core.dic
dictionary named 'cif_core.dic' version 2.4.2 from 2011-04-26 (63
times).

Automatic conversion script
Id: cif_fix_values 2281 2013-09-26 08:29:07Z andrius 
;
_cod_original_sg_symbol_H-M P-1
_cod_database_code 7114126

loop_
_symmetry_equiv_pos_as_xyz
'x, y, z'
'-x, -y, -z'

loop_
_atom_site_label
_atom_site_type_symbol
_atom_site_fract_x
_atom_site_fract_y
_atom_site_fract_z
_atom_site_U_iso_or_equiv
_atom_site_adp_type
_atom_site_occupancy
_atom_site_symmetry_multiplicity
_atom_site_calc_flag
_atom_site_refinement_flags
N1 N 0.2588(3) 0.6074(2) 0.2695(2) 0.0422(9) Uani 1 1 d .
H1 H 0.194(3) 0.599(3) 0.283(3) 0.051 Uiso 1 1 d .
C2 C 0.3348(4) 0.6047(3) 0.3124(3) 0.0426(11) Uani 1 1 d .
C3 C 0.4216(4) 0.6199(3) 0.2516(3) 0.0483(11) Uani 1 1 d .
H3 H 0.4857 0.6228 0.2614 0.058 Uiso 1 1 calc R
C4 C 0.3988(3) 0.6306(3) 0.1706(3) 0.0485(11) Uani 1 1 d .
H4 H 0.4457 0.6411 0.1180 0.058 Uiso 1 1 calc R
C5 C 0.2975(3) 0.6231(3) 0.1815(2) 0.0377(10) Uani 1 1 d .
C6 C 0.2299(3) 0.6461(3) 0.1155(2) 0.0385(10) Uani 1 1 d .
N7 N 0.1092(3) 0.4993(2) 0.1455(2) 0.0417(9) Uani 1 1 d .
H7 H 0.146(3) 0.475(3) 0.111(3) 0.050 Uiso 1 1 d .
C8 C 0.1322(3) 0.5840(3) 0.1596(3) 0.0442(11) Uani 1 1 d .
C9 C 0.0545(4) 0.5964(3) 0.2226(3) 0.0662(14) Uani 1 1 d .
H9 H 0.0489 0.6483 0.2455 0.079 Uiso 1 1 calc R
C10 C -0.0163(4) 0.5163(4) 0.2467(3) 0.0659(14) Uani 1 1 d .
H10 H -0.0761 0.5057 0.2891 0.079 Uiso 1 1 calc R
C11 C 0.0180(3) 0.4574(3) 0.1976(3) 0.0462(11) Uani 1 1 d .
C12 C -0.0251(3) 0.3636(3) 0.1924(3) 0.0509(12) Uani 1 1 d .
N13 N 0.1203(3) 0.2445(2) 0.2387(2) 0.0442(9) Uani 1 1 d .
H13 H 0.107(3) 0.250(3) 0.294(3) 0.053 Uiso 1 1 d .
C14 C 0.0617(3) 0.2938(3) 0.1763(3) 0.0456(11) Uani 1 1 d .
C15 C 0.1057(4) 0.2723(3) 0.1040(3) 0.0551(12) Uani 1 1 d .
H15 H 0.0829 0.2949 0.0513 0.066 Uiso 1 1 calc R
C16 C 0.1921(4) 0.2100(3) 0.1218(3) 0.0522(12) Uani 1 1 d .
H16 H 0.2356 0.1843 0.0830 0.063 Uiso 1 1 calc R
C17 C 0.2005(3) 0.1941(3) 0.2053(3) 0.0400(10) Uani 1 1 d .
C18 C 0.2729(3) 0.1291(3) 0.2635(2) 0.0370(10) Uani 1 1 d .
N19 N 0.4093(3) 0.1590(2) 0.3298(2) 0.0392(9) Uani 1 1 d .
H19 H 0.431(3) 0.102(3) 0.344(3) 0.047 Uiso 1 1 d .
C20 C 0.3284(3) 0.1974(3) 0.2910(2) 0.0375(10) Uani 1 1 d .
C21 C 0.3178(3) 0.2979(3) 0.2828(2) 0.0441(11) Uani 1 1 d .
H21 H 0.2686 0.3438 0.2590 0.053 Uiso 1 1 calc R
C22 C 0.3947(3) 0.3212(3) 0.3168(2) 0.0447(11) Uani 1 1 d .
H22 H 0.4050 0.3853 0.3187 0.054 Uiso 1 1 calc R
C23 C 0.4511(3) 0.2340(3) 0.3464(2) 0.0374(10) Uani 1 1 d .
C24 C 0.5346(3) 0.2118(3) 0.3969(2) 0.0390(10) Uani 1 1 d .
N25 N 0.3972(3) 0.2242(2) 0.5204(2) 0.0365(9) Uani 1 1 d .
H25 H 0.359(3) 0.257(3) 0.487(3) 0.044 Uiso 1 1 d .
C26 C 0.4893(3) 0.1863(3) 0.4947(2) 0.0349(10) Uani 1 1 d .
C27 C 0.5287(3) 0.1402(3) 0.5686(3) 0.0423(10) Uani 1 1 d .
H27 H 0.5908 0.1066 0.5715 0.051 Uiso 1 1 calc R
C28 C 0.4577(3) 0.1530(3) 0.6400(3) 0.0449(11) Uani 1 1 d .
H28 H 0.4654 0.1290 0.6983 0.054 Uiso 1 1 calc R
C29 C 0.3760(3) 0.2063(3) 0.6093(2) 0.0338(10) Uani 1 1 d .
C30 C 0.2770(3) 0.2427(3) 0.6516(2) 0.0372(10) Uani 1 1 d .
N31 N 0.3040(3) 0.4170(2) 0.5275(2) 0.0431(9) Uani 1 1 d .
H31 H 0.374(3) 0.415(3) 0.534(2) 0.052 Uiso 1 1 d .
C32 C 0.2398(3) 0.3354(3) 0.5808(2) 0.0394(10) Uani 1 1 d .
C33 C 0.1499(4) 0.3625(4) 0.5556(3) 0.0675(14) Uani 1 1 d .
H33 H 0.0917 0.3223 0.5784 0.081 Uiso 1 1 calc R
C34 C 0.1608(4) 0.4637(4) 0.4882(3) 0.0826(17) Uani 1 1 d .
H34 H 0.1100 0.5020 0.4606 0.099 Uiso 1 1 calc R
C35 C 0.2575(4) 0.4950(3) 0.4707(3) 0.0484(12) Uani 1 1 d .
C36 C 0.3116(4) 0.5959(3) 0.4084(3) 0.0511(12) Uani 1 1 d .
C37 C 0.2012(3) 0.7625(3) 0.0823(2) 0.0412(10) Uani 1 1 d .
C38 C 0.1267(4) 0.7967(3) 0.0330(3) 0.0646(14) Uani 1 1 d .
H38 H 0.0905 0.7488 0.0249 0.077 Uiso 1 1 calc R
C39 C 0.1055(4) 0.9039(4) -0.0049(3) 0.0735(15) Uani 1 1 d .
H39 H 0.0561 0.9265 -0.0386 0.088 Uiso 1 1 calc R
C40 C 0.1574(4) 0.9743(4) 0.0077(3) 0.0693(15) Uani 1 1 d .
H40 H 0.1445 1.0450 -0.0180 0.083 Uiso 1 1 calc R
C41 C 0.2275(4) 0.9406(3) 0.0578(3) 0.0622(14) Uani 1 1 d .
H41 H 0.2616 0.9885 0.0678 0.075 Uiso 1 1 calc R
C42 C 0.2499(3) 0.8361(3) 0.0945(3) 0.0477(11) Uani 1 1 d .
H42 H 0.2991 0.8152 0.1284 0.057 Uiso 1 1 calc R
C43 C 0.2902(3) 0.6170(3) 0.0379(3) 0.0411(10) Uani 1 1 d .
C44 C 0.3155(4) 0.6887(3) -0.0482(3) 0.0544(12) Uani 1 1 d .
H44 H 0.2931 0.7571 -0.0615 0.065 Uiso 1 1 calc R
C45 C 0.3738(4) 0.6594(4) -0.1150(3) 0.0684(14) Uani 1 1 d .
H45 H 0.3906 0.7089 -0.1722 0.082 Uiso 1 1 calc R
C46 C 0.4067(4) 0.5603(4) -0.0983(3) 0.0628(13) Uani 1 1 d .
H46 H 0.4444 0.5414 -0.1438 0.075 Uiso 1 1 calc R
C47 C 0.3836(3) 0.4883(3) -0.0135(3) 0.0548(12) Uani 1 1 d .
H47 H 0.4056 0.4200 -0.0013 0.066 Uiso 1 1 calc R
C48 C 0.3280(3) 0.5164(3) 0.0536(3) 0.0481(11) Uani 1 1 d .
H48 H 0.3152 0.4670 0.1110 0.058 Uiso 1 1 calc R
C49 C 0.3532(3) 0.0829(3) 0.2069(2) 0.0409(10) Uani 1 1 d .
C50 C 0.3635(3) -0.0206(3) 0.2203(3) 0.0507(12) Uani 1 1 d .
H50 H 0.3194 -0.0682 0.2666 0.061 Uiso 1 1 calc R
C51 C 0.4388(4) -0.0560(4) 0.1659(3) 0.0628(14) Uani 1 1 d .
H51 H 0.4447 -0.1266 0.1762 0.075 Uiso 1 1 calc R
C52 C 0.5039(4) 0.0137(5) 0.0973(3) 0.0709(14) Uani 1 1 d .
H52 H 0.5544 -0.0092 0.0610 0.085 Uiso 1 1 calc R
C53 C 0.4940(4) 0.1167(4) 0.0828(3) 0.0721(15) Uani 1 1 d .
H53 H 0.5371 0.1644 0.0357 0.087 Uiso 1 1 calc R
C54 C 0.4215(4) 0.1505(3) 0.1368(3) 0.0596(13) Uani 1 1 d .
H54 H 0.4174 0.2211 0.1266 0.072 Uiso 1 1 calc R
C55 C 0.2087(3) 0.0451(3) 0.3442(3) 0.0436(11) Uani 1 1 d .
C56 C 0.2099(3) 0.0287(3) 0.4308(3) 0.0596(13) Uani 1 1 d .
H56 H 0.2524 0.0682 0.4426 0.071 Uiso 1 1 calc R
C57 C 0.1485(4) -0.0457(4) 0.5002(3) 0.0831(17) Uani 1 1 d .
H57 H 0.1506 -0.0563 0.5581 0.100 Uiso 1 1 calc R
C58 C 0.0849(4) -0.1038(4) 0.4850(4) 0.0817(17) Uani 1 1 d .
H58 H 0.0435 -0.1532 0.5322 0.098 Uiso 1 1 calc R
C59 C 0.0824(4) -0.0892(3) 0.4000(4) 0.0722(15) Uani 1 1 d .
H59 H 0.0394 -0.1289 0.3890 0.087 Uiso 1 1 calc R
C60 C 0.1435(3) -0.0155(3) 0.3306(3) 0.0566(13) Uani 1 1 d .
H60 H 0.1411 -0.0061 0.2729 0.068 Uiso 1 1 calc R
C61 C 0.1959(3) 0.1557(3) 0.6923(2) 0.0382(10) Uani 1 1 d .
C62 C 0.1059(3) 0.1697(3) 0.7435(3) 0.0539(12) Uani 1 1 d .
H62 H 0.0931 0.2326 0.7512 0.065 Uiso 1 1 calc R
C63 C 0.0337(4) 0.0923(4) 0.7839(3) 0.0667(14) Uani 1 1 d .
H63 H -0.0280 0.1039 0.8166 0.080 Uiso 1 1 calc R
C64 C 0.0542(4) -0.0021(4) 0.7751(3) 0.0738(16) Uani 1 1 d .
H64 H 0.0072 -0.0556 0.8038 0.089 Uiso 1 1 calc R
C65 C 0.1434(4) -0.0172(4) 0.7245(3) 0.0718(15) Uani 1 1 d .
H65 H 0.1568 -0.0806 0.7178 0.086 Uiso 1 1 calc R
C66 C 0.2141(4) 0.0620(3) 0.6829(3) 0.0586(13) Uani 1 1 d .
H66 H 0.2747 0.0513 0.6482 0.070 Uiso 1 1 calc R
C67 C 0.2925(3) 0.2729(3) 0.7283(2) 0.0380(10) Uani 1 1 d .
C68 C 0.2826(3) 0.3736(3) 0.7251(3) 0.0504(12) Uani 1 1 d .
H68 H 0.2692 0.4269 0.6744 0.061 Uiso 1 1 calc R
C69 C 0.2924(4) 0.3963(3) 0.7967(3) 0.0602(13) Uani 1 1 d .
H69 H 0.2853 0.4646 0.7936 0.072 Uiso 1 1 calc R
C70 C 0.3123(4) 0.3195(4) 0.8717(3) 0.0590(13) Uani 1 1 d .
H70 H 0.3191 0.3353 0.9194 0.071 Uiso 1 1 calc R
C71 C 0.3222(4) 0.2191(3) 0.8761(3) 0.0573(13) Uani 1 1 d .
H71 H 0.3357 0.1663 0.9270 0.069 Uiso 1 1 calc R
C72 C 0.3121(3) 0.1960(3) 0.8052(3) 0.0495(12) Uani 1 1 d .
H72 H 0.3186 0.1274 0.8091 0.059 Uiso 1 1 calc R
C73 C -0.1003(4) 0.3086(4) 0.2804(3) 0.0789(16) Uani 1 1 d .
H73a H -0.1303 0.2507 0.2773 0.118 Uiso 1 1 calc R
H73b H -0.1522 0.3567 0.2902 0.118 Uiso 1 1 calc R
H73c H -0.0652 0.2844 0.3283 0.118 Uiso 1 1 calc R
C74 C -0.0812(4) 0.3982(4) 0.1154(4) 0.0791(16) Uani 1 1 d .
H74a H -0.0347 0.4317 0.0605 0.119 Uiso 1 1 calc R
H74b H -0.1342 0.4459 0.1239 0.119 Uiso 1 1 calc R
H74c H -0.1098 0.3385 0.1139 0.119 Uiso 1 1 calc R
C75 C 0.6027(3) 0.1217(3) 0.3856(3) 0.0538(12) Uani 1 1 d .
H75a H 0.5632 0.0595 0.4078 0.081 Uiso 1 1 calc R
H75b H 0.6554 0.1107 0.4179 0.081 Uiso 1 1 calc R
H75c H 0.6321 0.1385 0.3240 0.081 Uiso 1 1 calc R
C76 C 0.6006(3) 0.3103(3) 0.3631(3) 0.0586(13) Uani 1 1 d .
H76a H 0.6286 0.3294 0.3010 0.088 Uiso 1 1 calc R
H76b H 0.6543 0.2962 0.3948 0.088 Uiso 1 1 calc R
H76c H 0.5598 0.3663 0.3727 0.088 Uiso 1 1 calc R
C77 C 0.4142(4) 0.6007(3) 0.4335(3) 0.0759(17) Uani 1 1 d .
H77a H 0.4564 0.5439 0.4272 0.114 Uiso 1 1 calc R
H77b H 0.4022 0.5959 0.4937 0.114 Uiso 1 1 calc R
H77c H 0.4473 0.6653 0.3949 0.114 Uiso 1 1 calc R
C78 C 0.2449(4) 0.6868(3) 0.4172(3) 0.0896(19) Uani 1 1 d .
H78a H 0.2758 0.7509 0.3749 0.134 Uiso 1 1 calc R
H78b H 0.2371 0.6860 0.4759 0.134 Uiso 1 1 calc R
H78c H 0.1799 0.6807 0.4062 0.134 Uiso 1 1 calc R
O1w O 0.0798(4) 0.3159(4) 0.3964(5) 0.278(4) Uani 1 1 d R
H1wa H 0.1056 0.2516 0.4249 0.417 Uiso 1 1 d R
H1wb H 0.1418 0.3637 0.3401 0.417 Uiso 1 1 d R

loop_
_atom_site_aniso_label
_atom_site_aniso_U_11
_atom_site_aniso_U_22
_atom_site_aniso_U_33
_atom_site_aniso_U_23
_atom_site_aniso_U_13
_atom_site_aniso_U_12
N1 0.040(2) 0.042(2) 0.041(2) -0.0124(16) -0.009(2) 0.0013(18)
C2 0.058(3) 0.033(2) 0.036(2) -0.0082(18) -0.016(3) 0.002(2)
C3 0.048(3) 0.050(3) 0.047(3) -0.015(2) -0.016(3) 0.002(2)
C4 0.040(3) 0.060(3) 0.041(3) -0.016(2) -0.005(2) -0.001(2)
C5 0.045(3) 0.035(2) 0.030(2) -0.0099(17) -0.005(2) -0.0021(19)
C6 0.041(3) 0.035(2) 0.037(2) -0.0122(18) -0.004(2) -0.0019(19)
N7 0.034(2) 0.044(2) 0.044(2) -0.0174(16) -0.0021(18) -0.0002(17)
C8 0.037(3) 0.045(3) 0.052(3) -0.022(2) -0.006(2) 0.006(2)
C9 0.047(3) 0.069(3) 0.093(4) -0.049(3) -0.002(3) 0.001(3)
C10 0.035(3) 0.071(3) 0.084(4) -0.031(3) 0.007(3) 0.000(3)
C11 0.030(3) 0.046(2) 0.057(3) -0.015(2) -0.006(2) 0.002(2)
C12 0.039(3) 0.044(3) 0.059(3) -0.007(2) -0.009(2) -0.004(2)
N13 0.049(3) 0.046(2) 0.037(2) -0.0123(18) -0.015(2) 0.0031(18)
C14 0.046(3) 0.038(2) 0.050(3) -0.008(2) -0.017(3) -0.005(2)
C15 0.062(4) 0.054(3) 0.048(3) -0.009(2) -0.026(3) 0.001(3)
C16 0.064(4) 0.057(3) 0.039(3) -0.019(2) -0.016(2) 0.003(3)
C17 0.037(3) 0.036(2) 0.045(3) -0.016(2) -0.003(2) -0.001(2)
C18 0.039(3) 0.037(2) 0.035(2) -0.0123(18) -0.011(2) 0.0040(19)
N19 0.044(2) 0.0315(19) 0.046(2) -0.0176(17) -0.0133(18) 0.0054(18)
C20 0.037(3) 0.040(2) 0.035(2) -0.0103(18) -0.012(2) 0.000(2)
C21 0.053(3) 0.038(2) 0.041(2) -0.0121(19) -0.017(2) 0.005(2)
C22 0.059(3) 0.035(2) 0.043(2) -0.0173(19) -0.012(2) -0.001(2)
C23 0.043(3) 0.036(2) 0.032(2) -0.0136(18) -0.002(2) -0.004(2)
C24 0.039(3) 0.042(2) 0.038(2) -0.0168(18) -0.006(2) -0.002(2)
N25 0.036(3) 0.041(2) 0.032(2) -0.0127(16) -0.0086(16) 0.0051(17)
C26 0.030(3) 0.038(2) 0.039(3) -0.0174(19) -0.005(2) 0.0005(19)
C27 0.037(3) 0.049(2) 0.042(3) -0.017(2) -0.012(2) 0.005(2)
C28 0.047(3) 0.053(3) 0.033(2) -0.013(2) -0.012(2) -0.001(2)
C29 0.034(3) 0.039(2) 0.026(2) -0.0097(17) -0.002(2) -0.006(2)
C30 0.041(3) 0.036(2) 0.028(2) -0.0065(18) -0.004(2) -0.0012(19)
N31 0.044(2) 0.0379(19) 0.042(2) -0.0083(16) -0.011(2) 0.0005(19)
C32 0.040(3) 0.041(2) 0.034(2) -0.0138(19) -0.001(2) -0.003(2)
C33 0.050(3) 0.076(3) 0.057(3) 0.003(3) -0.018(3) -0.013(3)
C34 0.063(4) 0.083(4) 0.072(4) 0.014(3) -0.034(3) 0.002(3)
C35 0.063(4) 0.044(3) 0.036(2) -0.009(2) -0.016(2) 0.003(2)
C36 0.077(4) 0.035(2) 0.039(3) -0.0095(19) -0.017(2) 0.004(2)
C37 0.048(3) 0.041(2) 0.033(2) -0.0117(19) -0.011(2) 0.003(2)
C38 0.080(4) 0.056(3) 0.066(3) -0.026(2) -0.031(3) 0.016(3)
C39 0.078(4) 0.075(4) 0.055(3) -0.010(3) -0.025(3) 0.032(3)
C40 0.075(4) 0.042(3) 0.066(3) -0.002(2) -0.002(3) 0.008(3)
C41 0.054(3) 0.042(3) 0.076(3) -0.013(2) -0.002(3) -0.001(2)
C42 0.047(3) 0.043(3) 0.048(3) -0.013(2) -0.008(2) -0.001(2)
C43 0.036(3) 0.045(3) 0.042(3) -0.016(2) -0.006(2) -0.006(2)
C44 0.068(3) 0.048(3) 0.044(3) -0.015(2) -0.009(3) -0.005(2)
C45 0.090(4) 0.072(4) 0.037(3) -0.020(2) -0.001(3) -0.007(3)
C46 0.073(4) 0.075(3) 0.051(3) -0.039(3) -0.006(3) 0.000(3)
C47 0.057(3) 0.056(3) 0.057(3) -0.031(3) -0.006(3) -0.002(2)
C48 0.047(3) 0.052(3) 0.043(3) -0.017(2) -0.004(2) -0.004(2)
C49 0.046(3) 0.039(2) 0.042(2) -0.0155(19) -0.015(2) -0.002(2)
C50 0.052(3) 0.051(3) 0.055(3) -0.024(2) -0.019(2) 0.004(2)
C51 0.071(4) 0.064(3) 0.078(4) -0.047(3) -0.036(3) 0.025(3)
C52 0.058(4) 0.103(4) 0.065(4) -0.046(3) -0.018(3) 0.013(3)
C53 0.070(4) 0.079(4) 0.064(3) -0.031(3) 0.002(3) -0.006(3)
C54 0.062(3) 0.057(3) 0.057(3) -0.026(2) 0.004(3) -0.005(3)
C55 0.043(3) 0.042(2) 0.041(3) -0.0085(19) -0.014(2) 0.004(2)
C56 0.049(3) 0.077(3) 0.048(3) -0.016(2) -0.011(2) -0.007(3)
C57 0.069(4) 0.111(4) 0.044(3) -0.001(3) -0.009(3) -0.015(4)
C58 0.064(4) 0.085(4) 0.057(4) 0.013(3) -0.005(3) -0.015(3)
C59 0.062(4) 0.059(3) 0.075(4) 0.002(3) -0.018(3) -0.015(3)
C60 0.059(3) 0.050(3) 0.051(3) -0.006(2) -0.012(2) -0.010(2)
C61 0.043(3) 0.039(2) 0.032(2) -0.0126(18) -0.006(2) -0.005(2)
C62 0.045(3) 0.061(3) 0.049(3) -0.021(2) 0.005(2) -0.006(2)
C63 0.050(3) 0.089(4) 0.046(3) -0.014(3) 0.005(2) -0.014(3)
C64 0.071(4) 0.082(4) 0.058(3) -0.008(3) -0.009(3) -0.040(3)
C65 0.076(4) 0.061(3) 0.077(4) -0.026(3) -0.004(3) -0.023(3)
C66 0.055(3) 0.060(3) 0.060(3) -0.029(2) 0.008(2) -0.016(3)
C67 0.037(3) 0.042(2) 0.029(2) -0.0122(19) 0.0004(19) -0.0012(19)
C68 0.061(3) 0.044(3) 0.047(3) -0.019(2) -0.011(2) 0.004(2)
C69 0.082(4) 0.051(3) 0.056(3) -0.032(3) -0.008(3) 0.000(3)
C70 0.072(4) 0.067(3) 0.050(3) -0.035(3) -0.010(3) -0.006(3)
C71 0.081(4) 0.058(3) 0.031(2) -0.014(2) -0.012(2) -0.002(3)
C72 0.070(3) 0.039(2) 0.040(3) -0.017(2) -0.013(2) 0.002(2)
C73 0.052(3) 0.061(3) 0.098(4) -0.013(3) 0.007(3) -0.013(3)
C74 0.063(4) 0.073(3) 0.108(4) -0.027(3) -0.046(3) 0.013(3)
C75 0.049(3) 0.067(3) 0.057(3) -0.037(2) -0.014(2) 0.014(2)
C76 0.057(3) 0.070(3) 0.047(3) -0.019(2) -0.002(2) -0.026(3)
C77 0.114(5) 0.063(3) 0.053(3) -0.007(2) -0.033(3) -0.037(3)
C78 0.153(6) 0.055(3) 0.062(3) -0.032(3) -0.012(4) 0.021(3)
O1w 0.260(10) 0.346(11) 0.257(8) -0.164(8) 0.006(7) -0.063(8)

loop_
_atom_type_symbol
_atom_type_description
_atom_type_scat_dispersion_real
_atom_type_scat_dispersion_imag
_atom_type_scat_source
C C 0.0033 0.0016 'International Tables Vol C tables 4.2.6.8 and 6.1.1.4'
H H 0.0000 0.0000 'International Tables Vol C tables 4.2.6.8 and 6.1.1.4'
N N 0.0061 0.0033 'International Tables Vol C tables 4.2.6.8 and 6.1.1.4'
O O 0.0106 0.0060 'International Tables Vol C tables 4.2.6.8 and 6.1.1.4'

loop_
_geom_angle_atom_site_label_1
_geom_angle_atom_site_label_2
_geom_angle_atom_site_label_3
_geom_angle
C2 N1 C5 111.0(4)
C3 C2 N1 106.4(4)
C3 C2 C36 132.0(4)
N1 C2 C36 121.4(4)
C2 C3 C4 108.3(4)
C5 C4 C3 109.0(4)
C4 C5 N1 105.3(4)
C4 C5 C6 131.8(4)
N1 C5 C6 121.9(4)
C5 C6 C8 110.2(3)
C5 C6 C43 107.0(3)
C8 C6 C43 111.7(3)
C5 C6 C37 110.0(3)
C8 C6 C37 107.5(3)
C43 C6 C37 110.5(3)
C8 N7 C11 111.3(4)
N7 C8 C9 106.5(4)
N7 C8 C6 124.9(4)
C9 C8 C6 128.6(4)
C8 C9 C10 107.7(4)
C11 C10 C9 108.4(4)
C10 C11 N7 106.0(4)
C10 C11 C12 132.8(4)
N7 C11 C12 121.2(4)
C14 C12 C11 107.8(3)
C14 C12 C74 109.4(4)
C11 C12 C74 110.2(3)
C14 C12 C73 111.8(3)
C11 C12 C73 108.4(4)
C74 C12 C73 109.1(4)
C17 N13 C14 110.7(4)
C15 C14 N13 106.0(4)
C15 C14 C12 132.1(4)
N13 C14 C12 121.7(4)
C14 C15 C16 108.7(4)
C17 C16 C15 108.1(4)
C16 C17 N13 106.5(4)
C16 C17 C18 132.9(4)
N13 C17 C18 120.5(4)
C20 C18 C17 110.6(3)
C20 C18 C49 106.9(3)
C17 C18 C49 107.5(3)
C20 C18 C55 111.9(3)
C17 C18 C55 106.9(3)
C49 C18 C55 113.0(3)
C20 N19 C23 111.2(3)
C21 C20 N19 106.6(3)
C21 C20 C18 133.1(4)
N19 C20 C18 120.3(3)
C20 C21 C22 108.1(4)
C23 C22 C21 108.6(3)
C22 C23 N19 105.6(4)
C22 C23 C24 130.9(3)
N19 C23 C24 123.1(3)
C23 C24 C26 109.5(3)
C23 C24 C75 112.1(3)
C26 C24 C75 109.7(3)
C23 C24 C76 109.3(3)
C26 C24 C76 107.7(3)
C75 C24 C76 108.5(3)
C26 N25 C29 111.8(3)
N25 C26 C27 106.8(3)
N25 C26 C24 120.5(3)
C27 C26 C24 132.1(4)
C26 C27 C28 107.3(4)
C29 C28 C27 109.0(3)
C28 C29 N25 105.1(4)
C28 C29 C30 134.5(4)
N25 C29 C30 120.4(3)
C29 C30 C32 108.2(3)
C29 C30 C61 111.5(3)
C32 C30 C61 109.2(3)
C29 C30 C67 109.9(3)
C32 C30 C67 110.8(3)
C61 C30 C67 107.1(3)
C35 N31 C32 112.2(4)
C33 C32 N31 105.7(3)
C33 C32 C30 134.5(4)
N31 C32 C30 119.8(4)
C32 C33 C34 107.6(4)
C35 C34 C33 108.7(4)
C34 C35 N31 105.7(4)
C34 C35 C36 132.3(4)
N31 C35 C36 121.8(4)
C35 C36 C2 112.0(3)
C35 C36 C78 108.6(4)
C2 C36 C78 109.5(3)
C35 C36 C77 109.8(3)
C2 C36 C77 107.4(4)
C78 C36 C77 109.6(4)
C42 C37 C38 117.3(4)
C42 C37 C6 123.3(4)
C38 C37 C6 119.3(3)
C37 C38 C39 120.4(4)
C40 C39 C38 120.0(5)
C41 C40 C39 119.5(4)
C40 C41 C42 121.2(4)
C37 C42 C41 121.6(4)
C44 C43 C48 116.7(4)
C44 C43 C6 123.0(4)
C48 C43 C6 120.2(3)
C43 C44 C45 120.6(4)
C46 C45 C44 121.4(4)
C45 C46 C47 119.1(4)
C46 C47 C48 120.4(4)
C47 C48 C43 121.8(4)
C50 C49 C54 116.7(4)
C50 C49 C18 125.1(4)
C54 C49 C18 118.3(3)
C49 C50 C51 121.4(4)
C52 C51 C50 119.7(4)
C53 C52 C51 119.5(5)
C52 C53 C54 120.5(5)
C53 C54 C49 122.2(4)
C56 C55 C60 117.3(4)
C56 C55 C18 123.4(4)
C60 C55 C18 119.3(4)
C55 C56 C57 120.5(4)
C58 C57 C56 121.0(5)
C57 C58 C59 119.6(4)
C58 C59 C60 119.8(5)
C59 C60 C55 121.8(4)
C66 C61 C62 118.5(4)
C66 C61 C30 121.6(4)
C62 C61 C30 119.8(3)
C61 C62 C63 121.4(4)
C64 C63 C62 119.2(5)
C65 C64 C63 120.0(4)
C64 C65 C66 120.0(5)
C61 C66 C65 120.8(5)
C68 C67 C72 117.7(4)
C68 C67 C30 122.6(3)
C72 C67 C30 119.6(3)
C67 C68 C69 120.7(4)
C70 C69 C68 120.7(4)
C69 C70 C71 119.4(4)
C70 C71 C72 120.2(4)
C71 C72 C67 121.3(4)

loop_
_geom_bond_atom_site_label_1
_geom_bond_atom_site_label_2
_geom_bond_distance
N1 C2 1.376(5)
N1 C5 1.383(5)
C2 C3 1.345(6)
C2 C36 1.522(5)
C3 C4 1.409(5)
C4 C5 1.356(5)
C5 C6 1.518(5)
C6 C8 1.525(5)
C6 C43 1.544(5)
C6 C37 1.544(5)
N7 C8 1.363(5)
N7 C11 1.374(5)
C8 C9 1.364(6)
C9 C10 1.416(6)
C10 C11 1.358(6)
C11 C12 1.518(6)
C12 C14 1.504(6)
C12 C74 1.542(6)
C12 C73 1.547(6)
N13 C17 1.372(5)
N13 C14 1.388(5)
C14 C15 1.353(6)
C15 C16 1.415(6)
C16 C17 1.359(5)
C17 C18 1.527(5)
C18 C20 1.520(5)
C18 C49 1.542(5)
C18 C55 1.545(5)
N19 C20 1.368(5)
N19 C23 1.376(5)
C20 C21 1.353(5)
C21 C22 1.411(5)
C22 C23 1.361(5)
C23 C24 1.507(5)
C24 C26 1.523(5)
C24 C75 1.539(5)
C24 C76 1.549(5)
N25 C26 1.358(5)
N25 C29 1.376(4)
C26 C27 1.363(5)
C27 C28 1.415(5)
C28 C29 1.366(5)
C29 C30 1.516(5)
C30 C32 1.519(5)
C30 C61 1.553(5)
C30 C67 1.555(5)
N31 C35 1.356(5)
N31 C32 1.377(4)
C32 C33 1.357(6)
C33 C34 1.421(6)
C34 C35 1.355(6)
C35 C36 1.521(5)
C36 C78 1.525(6)
C36 C77 1.560(6)
C37 C42 1.369(5)
C37 C38 1.386(6)
C38 C39 1.412(6)
C39 C40 1.362(7)
C40 C41 1.345(6)
C41 C42 1.381(6)
C43 C44 1.387(5)
C43 C48 1.396(5)
C44 C45 1.391(6)
C45 C46 1.354(6)
C46 C47 1.371(6)
C47 C48 1.373(6)
C49 C50 1.371(5)
C49 C54 1.392(5)
C50 C51 1.398(6)
C51 C52 1.372(6)
C52 C53 1.359(6)
C53 C54 1.360(6)
C55 C56 1.382(5)
C55 C60 1.387(5)
C56 C57 1.383(6)
C57 C58 1.359(7)
C58 C59 1.365(7)
C59 C60 1.375(6)
C61 C66 1.369(5)
C61 C62 1.372(6)
C62 C63 1.382(6)
C63 C64 1.376(7)
C64 C65 1.364(7)
C65 C66 1.387(6)
C67 C68 1.380(5)
C67 C72 1.385(5)
C68 C69 1.386(6)
C69 C70 1.365(6)
C70 C71 1.368(6)
C71 C72 1.381(5)

loop_
_geom_hbond_atom_site_label_D
_geom_hbond_atom_site_label_H
_geom_hbond_atom_site_label_A
_geom_hbond_distance_DH
_geom_hbond_distance_HA
_geom_hbond_distance_DA
_geom_hbond_angle_DHA
N13 H13 O1w 0.93(4) 2.19(4) 3.085(7) 162(3)
O1w H1wb N13 1.14 2.86 3.085(7) 90.2

loop_
_geom_torsion_atom_site_label_1
_geom_torsion_atom_site_label_2
_geom_torsion_atom_site_label_3
_geom_torsion_atom_site_label_4
_geom_torsion
C5 N1 C2 C3 0.8(4)
C5 N1 C2 C36 175.7(3)
N1 C2 C3 C4 -0.9(4)
C36 C2 C3 C4 -175.0(4)
C2 C3 C4 C5 0.7(5)
C3 C4 C5 N1 -0.2(4)
C3 C4 C5 C6 168.4(4)
C2 N1 C5 C4 -0.3(4)
C2 N1 C5 C6 -170.3(3)
C4 C5 C6 C8 156.1(4)
N1 C5 C6 C8 -37.0(5)
C4 C5 C6 C43 34.5(5)
N1 C5 C6 C43 -158.5(3)
C4 C5 C6 C37 -85.6(5)
N1 C5 C6 C37 81.4(4)
C11 N7 C8 C9 0.4(5)
C11 N7 C8 C6 177.4(4)
C5 C6 C8 N7 -106.4(4)
C43 C6 C8 N7 12.3(5)
C37 C6 C8 N7 133.7(4)
C5 C6 C8 C9 69.8(5)
C43 C6 C8 C9 -171.5(4)
C37 C6 C8 C9 -50.1(6)
N7 C8 C9 C10 0.4(5)
C6 C8 C9 C10 -176.4(4)
C8 C9 C10 C11 -1.0(5)
C9 C10 C11 N7 1.3(5)
C9 C10 C11 C12 -178.6(4)
C8 N7 C11 C10 -1.1(5)
C8 N7 C11 C12 178.8(4)
C10 C11 C12 C14 -144.5(5)
N7 C11 C12 C14 35.7(5)
C10 C11 C12 C74 96.1(6)
N7 C11 C12 C74 -83.7(5)
C10 C11 C12 C73 -23.3(7)
N7 C11 C12 C73 156.9(4)
C17 N13 C14 C15 0.7(4)
C17 N13 C14 C12 -173.8(3)
C11 C12 C14 C15 -107.5(5)
C74 C12 C14 C15 12.4(6)
C73 C12 C14 C15 133.4(5)
C11 C12 C14 N13 65.4(4)
C74 C12 C14 N13 -174.8(3)
C73 C12 C14 N13 -53.7(5)
N13 C14 C15 C16 -0.3(4)
C12 C14 C15 C16 173.4(4)
C14 C15 C16 C17 -0.3(5)
C15 C16 C17 N13 0.7(4)
C15 C16 C17 C18 175.7(4)
C14 N13 C17 C16 -0.9(4)
C14 N13 C17 C18 -176.6(3)
C16 C17 C18 C20 121.6(4)
N13 C17 C18 C20 -63.9(4)
C16 C17 C18 C49 5.2(5)
N13 C17 C18 C49 179.7(3)
C16 C17 C18 C55 -116.3(4)
N13 C17 C18 C55 58.1(4)
C23 N19 C20 C21 -0.2(4)
C23 N19 C20 C18 177.6(3)
C17 C18 C20 C21 8.9(6)
C49 C18 C20 C21 125.6(4)
C55 C18 C20 C21 -110.2(5)
C17 C18 C20 N19 -168.3(3)
C49 C18 C20 N19 -51.6(4)
C55 C18 C20 N19 72.6(5)
N19 C20 C21 C22 0.5(4)
C18 C20 C21 C22 -177.0(4)
C20 C21 C22 C23 -0.6(5)
C21 C22 C23 N19 0.4(4)
C21 C22 C23 C24 -172.8(4)
C20 N19 C23 C22 -0.1(4)
C20 N19 C23 C24 173.7(3)
C22 C23 C24 C26 79.9(5)
N19 C23 C24 C26 -92.2(4)
C22 C23 C24 C75 -158.2(4)
N19 C23 C24 C75 29.7(5)
C22 C23 C24 C76 -37.9(5)
N19 C23 C24 C76 150.0(4)
C29 N25 C26 C27 1.4(4)
C29 N25 C26 C24 -170.6(3)
C23 C24 C26 N25 -26.5(4)
C75 C24 C26 N25 -149.8(3)
C76 C24 C26 N25 92.2(4)
C23 C24 C26 C27 163.8(4)
C75 C24 C26 C27 40.4(5)
C76 C24 C26 C27 -77.5(5)
N25 C26 C27 C28 -0.9(4)
C24 C26 C27 C28 169.9(4)
C26 C27 C28 C29 0.1(4)
C27 C28 C29 N25 0.8(4)
C27 C28 C29 C30 179.4(3)
C26 N25 C29 C28 -1.4(4)
C26 N25 C29 C30 179.8(3)
C28 C29 C30 C32 155.2(4)
N25 C29 C30 C32 -26.3(4)
C28 C29 C30 C61 -84.6(5)
N25 C29 C30 C61 93.9(4)
C28 C29 C30 C67 34.1(5)
N25 C29 C30 C67 -147.5(3)
C35 N31 C32 C33 0.9(5)
C35 N31 C32 C30 -177.2(3)
C29 C30 C32 C33 132.5(5)
C61 C30 C32 C33 10.9(6)
C67 C30 C32 C33 -106.9(5)
C29 C30 C32 N31 -50.1(4)
C61 C30 C32 N31 -171.7(3)
C67 C30 C32 N31 70.5(4)
N31 C32 C33 C34 -1.9(5)
C30 C32 C33 C34 175.7(4)
C32 C33 C34 C35 2.4(6)
C33 C34 C35 N31 -1.8(6)
C33 C34 C35 C36 -177.5(4)
C32 N31 C35 C34 0.6(5)
C32 N31 C35 C36 176.8(3)
C34 C35 C36 C2 -76.1(7)
N31 C35 C36 C2 108.7(4)
C34 C35 C36 C78 44.9(7)
N31 C35 C36 C78 -130.2(4)
C34 C35 C36 C77 164.7(5)
N31 C35 C36 C77 -10.5(5)
C3 C2 C36 C35 -124.3(5)
N1 C2 C36 C35 62.3(5)
C3 C2 C36 C78 115.2(5)
N1 C2 C36 C78 -58.2(5)
C3 C2 C36 C77 -3.7(6)
N1 C2 C36 C77 -177.1(3)
C5 C6 C37 C42 14.7(5)
C8 C6 C37 C42 134.7(4)
C43 C6 C37 C42 -103.2(4)
C5 C6 C37 C38 -169.4(4)
C8 C6 C37 C38 -49.4(5)
C43 C6 C37 C38 72.7(5)
C42 C37 C38 C39 2.0(6)
C6 C37 C38 C39 -174.1(4)
C37 C38 C39 C40 -0.9(7)
C38 C39 C40 C41 -1.1(7)
C39 C40 C41 C42 1.8(7)
C38 C37 C42 C41 -1.3(6)
C6 C37 C42 C41 174.7(4)
C40 C41 C42 C37 -0.6(7)
C5 C6 C43 C44 -118.4(4)
C8 C6 C43 C44 121.0(4)
C37 C6 C43 C44 1.3(5)
C5 C6 C43 C48 57.3(4)
C8 C6 C43 C48 -63.3(5)
C37 C6 C43 C48 177.0(3)
C48 C43 C44 C45 1.3(6)
C6 C43 C44 C45 177.1(4)
C43 C44 C45 C46 0.8(7)
C44 C45 C46 C47 -1.4(7)
C45 C46 C47 C48 -0.1(7)
C46 C47 C48 C43 2.3(6)
C44 C43 C48 C47 -2.8(6)
C6 C43 C48 C47 -178.8(4)
C20 C18 C49 C50 128.7(4)
C17 C18 C49 C50 -112.5(4)
C55 C18 C49 C50 5.1(5)
C20 C18 C49 C54 -50.9(5)
C17 C18 C49 C54 67.9(4)
C55 C18 C49 C54 -174.4(4)
C54 C49 C50 C51 -0.2(6)
C18 C49 C50 C51 -179.8(4)
C49 C50 C51 C52 -0.2(6)
C50 C51 C52 C53 -0.3(7)
C51 C52 C53 C54 1.3(7)
C52 C53 C54 C49 -1.8(8)
C50 C49 C54 C53 1.2(7)
C18 C49 C54 C53 -179.2(4)
C20 C18 C55 C56 -5.7(6)
C17 C18 C55 C56 -126.9(4)
C49 C18 C55 C56 115.1(4)
C20 C18 C55 C60 172.1(4)
C17 C18 C55 C60 50.9(5)
C49 C18 C55 C60 -67.1(5)
C60 C55 C56 C57 0.3(7)
C18 C55 C56 C57 178.1(4)
C55 C56 C57 C58 -0.6(8)
C56 C57 C58 C59 0.6(9)
C57 C58 C59 C60 -0.4(8)
C58 C59 C60 C55 0.1(8)
C56 C55 C60 C59 -0.1(7)
C18 C55 C60 C59 -178.0(4)
C29 C30 C61 C66 -4.5(5)
C32 C30 C61 C66 115.1(4)
C67 C30 C61 C66 -124.8(4)
C29 C30 C61 C62 171.4(4)
C32 C30 C61 C62 -69.0(4)
C67 C30 C61 C62 51.1(5)
C66 C61 C62 C63 -1.1(6)
C30 C61 C62 C63 -177.2(4)
C61 C62 C63 C64 2.4(7)
C62 C63 C64 C65 -2.3(7)
C63 C64 C65 C66 1.0(8)
C62 C61 C66 C65 -0.2(6)
C30 C61 C66 C65 175.7(4)
C64 C65 C66 C61 0.3(7)
C29 C30 C67 C68 113.7(4)
C32 C30 C67 C68 -5.9(5)
C61 C30 C67 C68 -125.0(4)
C29 C30 C67 C72 -69.7(4)
C32 C30 C67 C72 170.7(4)
C61 C30 C67 C72 51.6(5)
C72 C67 C68 C69 0.2(6)
C30 C67 C68 C69 176.9(4)
C67 C68 C69 C70 0.2(7)
C68 C69 C70 C71 -0.3(7)
C69 C70 C71 C72 0.0(7)
C70 C71 C72 C67 0.4(7)
C68 C67 C72 C71 -0.5(6)
C30 C67 C72 C71 -177.3(4)
